data_7714273
loop_
_publ_author_name
'Takao, Toshihiro'
'Shimogawa, Ryuichi'
'Fujita, Ryosuke'
'Egawa, Shu'

_publ_section_title
;
 Synthesis of Diruthenium \m-\h4-\a-Diimine Complex via Dehydrogenative
 Coupling of Cyclic Amines and Its Role in Dehydrogenative Oxidation of
 Pyrrolidine
;
_journal_name_full 'Dalton Transactions'
_journal_paper_doi 10.1039/D3DT03187J
_journal_year 2023
_chemical_formula_sum 'C38 H67 N Ru2'
_chemical_formula_weight 740.06
_space_group_crystal_system triclinic
_space_group_IT_number 2
_space_group_name_Hall '-P 1'
_space_group_name_H-M_alt 'P -1'
_atom_sites_solution_hydrogens mixed
_audit_creation_method SHELXL-2014/7
_audit_update_record
;
2023-09-21 deposited with the CCDC.	2023-10-19 downloaded from the CCDC.
;
_cell_angle_alpha 106.892(2)
_cell_angle_beta 90.1440(10)
_cell_angle_gamma 100.581(2)
_cell_formula_units_Z 2
_cell_length_a 10.7174(4)
_cell_length_b 11.7914(6)
_cell_length_c 15.5572(6)
_cell_measurement_reflns_used 18578
_cell_measurement_temperature 123(2)
_cell_measurement_theta_max 27.476
_cell_measurement_theta_min 3.262
_cell_volume 1845.93(14)
_computing_cell_refinement 'RAPID AUTO (Rigaku, 2006)'
_computing_data_collection 'RAPID AUTO (Rigaku, 2006)'
_computing_data_reduction 'RAPID AUTO (Rigaku, 2006)'
_computing_molecular_graphics 'ORTEX (P.McArdle, 1995)'
_computing_publication_material 'SHELXL-2014/7 (Sheldrick, 2014)'
_computing_structure_refinement 'SHELXL-2014/7 (Sheldrick, 2014)'
_computing_structure_solution 'SHELXT-2014/5 (Sheldrick, 2014)'
_diffrn_ambient_temperature 123(2)
_diffrn_detector_area_resol_mean 10
_diffrn_measured_fraction_theta_full 0.997
_diffrn_measured_fraction_theta_max 0.994
_diffrn_measurement_device_type 'Rigaku R-AXIS RAPID Imaging Plate'
_diffrn_measurement_method \w
_diffrn_radiation_type MoK\a
_diffrn_radiation_wavelength 0.71069
_diffrn_reflns_av_R_equivalents 0.0371
_diffrn_reflns_av_unetI/netI 0.0475
_diffrn_reflns_Laue_measured_fraction_full 0.997
_diffrn_reflns_Laue_measured_fraction_max 0.994
_diffrn_reflns_limit_h_max 13
_diffrn_reflns_limit_h_min -13
_diffrn_reflns_limit_k_max 15
_diffrn_reflns_limit_k_min -15
_diffrn_reflns_limit_l_max 20
_diffrn_reflns_limit_l_min -18
_diffrn_reflns_number 18552
_diffrn_reflns_point_group_measured_fraction_full 0.997
_diffrn_reflns_point_group_measured_fraction_max 0.994
_diffrn_reflns_theta_full 25.240
_diffrn_reflns_theta_max 27.476
_diffrn_reflns_theta_min 3.262
_diffrn_source 'Rigaku Rotating Anode Ultrax18'
_exptl_absorpt_coefficient_mu 0.843
_exptl_absorpt_correction_T_max 1.0000
_exptl_absorpt_correction_T_min 0.5642
_exptl_absorpt_correction_type empirical
_exptl_absorpt_process_details 'ABSCOR (Rigaku, 1995)'
_exptl_crystal_colour purple
_exptl_crystal_density_diffrn 1.331
_exptl_crystal_density_meas ?
_exptl_crystal_description block
_exptl_crystal_F_000 780
_exptl_crystal_size_max 0.176
_exptl_crystal_size_mid 0.149
_exptl_crystal_size_min 0.109
_refine_diff_density_max 0.975
_refine_diff_density_min -0.575
_refine_diff_density_rms 0.085
_refine_ls_extinction_method none
_refine_ls_goodness_of_fit_ref 1.054
_refine_ls_hydrogen_treatment mixed
_refine_ls_matrix_type full
_refine_ls_number_parameters 424
_refine_ls_number_reflns 8412
_refine_ls_number_restraints 0
_refine_ls_restrained_S_all 1.054
_refine_ls_R_factor_all 0.0350
_refine_ls_R_factor_gt 0.0283
_refine_ls_shift/su_max 0.002
_refine_ls_shift/su_mean 0.000
_refine_ls_structure_factor_coef Fsqd
_refine_ls_weighting_details 'w=1/[\s^2^(Fo^2^)+(0.0169P)^2^+0.8314P] where P=(Fo^2^+2Fc^2^)/3'
_refine_ls_weighting_scheme calc
_refine_ls_wR_factor_gt 0.0607
_refine_ls_wR_factor_ref 0.0639
_reflns_Friedel_coverage 0.000
_reflns_number_gt 7232
_reflns_number_total 8412
_reflns_threshold_expression 'I > 2\s(I)'
_cod_data_source_file d3dt03187j5.cif
_cod_data_source_block 2a
_cod_depositor_comments
;
The following automatic conversions were performed:

data item '_exptl_absorpt_correction_type' value 'Empirical' was
changed to 'empirical' in accordance with the
/home/data/users/saulius/crontab/automatic-downloads/rss-feeds/RSC/lib/dictionaries/cif_core.dic
dictionary named 'cif_core.dic' version 2.4.2 last updated on
2011-04-26.

data item '_exptl_crystal_density_meas' value 'not measured' was
changed to '?' -- the value is perceived as not measured.

Automatic conversion script
Id: cif_fix_values 8170 2020-07-09 18:12:32Z antanas 
;
_cod_database_code 7714273
_shelx_shelxl_version_number 2014/7
_shelx_space_group_comment
;
The symmetry employed for this shelxl refinement is uniquely defined
by the following loop, which should always be used as a source of
symmetry information in preference to the above space-group names.
They are only intended as comments.
;
_shelx_estimated_absorpt_t_min 0.866
_shelx_estimated_absorpt_t_max 0.914

loop_
_space_group_symop_operation_xyz
'x, y, z'
'-x, -y, -z'

loop_
_atom_site_label
_atom_site_type_symbol
_atom_site_fract_x
_atom_site_fract_y
_atom_site_fract_z
_atom_site_U_iso_or_equiv
_atom_site_adp_type
_atom_site_occupancy
_atom_site_site_symmetry_order
_atom_site_calc_flag
_atom_site_refinement_flags_posn
_atom_site_refinement_flags_adp
_atom_site_refinement_flags_occupancy
_atom_site_disorder_assembly
_atom_site_disorder_group
Ru1 Ru 0.71589(2) 0.36086(2) 0.20543(2) 0.01219(5) Uani 1 1 d . . . . .
Ru2 Ru 0.77775(2) 0.59663(2) 0.23979(2) 0.01314(5) Uani 1 1 d . . . . .
N1 N 0.73884(15) 0.45788(16) 0.11422(11) 0.0154(4) Uani 1 1 d . . . . .
C1 C 0.8532(2) 0.5334(2) 0.11074(14) 0.0187(4) Uani 1 1 d . . . . .
C2 C 0.8439(2) 0.5898(2) 0.03524(16) 0.0238(5) Uani 1 1 d . . . . .
C3 C 0.7006(2) 0.5653(2) 0.01120(17) 0.0247(5) Uani 1 1 d . . . . .
C4 C 0.6496(2) 0.4539(2) 0.04040(16) 0.0215(5) Uani 1 1 d . . . . .
C5 C 0.56403(18) 0.20693(18) 0.19363(14) 0.0156(4) Uani 1 1 d . . . . .
C6 C 0.62862(18) 0.24213(19) 0.28091(14) 0.0155(4) Uani 1 1 d . . . . .
H6 H 0.5892 0.2671 0.3361 0.019 Uiso 1 1 calc R U . . .
C7 C 0.75975(18) 0.23476(19) 0.27418(14) 0.0151(4) Uani 1 1 d . . . . .
C8 C 0.77962(18) 0.19344(18) 0.17646(14) 0.0147(4) Uani 1 1 d . . . . .
C9 C 0.65678(18) 0.17396(19) 0.13090(14) 0.0156(4) Uani 1 1 d . . . . .
H9 H 0.6401 0.1433 0.0675 0.019 Uiso 1 1 calc R U . . .
C10 C 0.42261(19) 0.1979(2) 0.17415(15) 0.0199(4) Uani 1 1 d . . . . .
C11 C 0.3484(2) 0.0887(2) 0.19868(18) 0.0291(5) Uani 1 1 d . . . . .
H11A H 0.2574 0.0808 0.1850 0.044 Uiso 1 1 calc R U . . .
H11B H 0.3636 0.1000 0.2630 0.044 Uiso 1 1 calc R U . . .
H11C H 0.3769 0.0154 0.1637 0.044 Uiso 1 1 calc R U . . .
C12 C 0.3940(2) 0.1805(2) 0.07436(16) 0.0277(5) Uani 1 1 d . . . . .
H12A H 0.3042 0.1819 0.0640 0.042 Uiso 1 1 calc R U . . .
H12B H 0.4125 0.1027 0.0387 0.042 Uiso 1 1 calc R U . . .
H12C H 0.4472 0.2458 0.0564 0.042 Uiso 1 1 calc R U . . .
C13 C 0.3798(2) 0.3127(2) 0.22980(18) 0.0310(6) Uani 1 1 d . . . . .
H13A H 0.2883 0.3048 0.2181 0.047 Uiso 1 1 calc R U . . .
H13B H 0.4258 0.3823 0.2131 0.047 Uiso 1 1 calc R U . . .
H13C H 0.3979 0.3245 0.2939 0.047 Uiso 1 1 calc R U . . .
C14 C 0.8475(2) 0.2575(2) 0.35882(14) 0.0204(5) Uani 1 1 d . . . . .
C15 C 0.9126(2) 0.1493(2) 0.35191(16) 0.0279(5) Uani 1 1 d . . . . .
H15A H 0.9574 0.1604 0.4096 0.042 Uiso 1 1 calc R U . . .
H15B H 0.9735 0.1439 0.3047 0.042 Uiso 1 1 calc R U . . .
H15C H 0.8482 0.0748 0.3370 0.042 Uiso 1 1 calc R U . . .
C16 C 0.7662(2) 0.2683(3) 0.44134(15) 0.0309(6) Uani 1 1 d . . . . .
H16A H 0.8209 0.2790 0.4948 0.046 Uiso 1 1 calc R U . . .
H16B H 0.7014 0.1946 0.4313 0.046 Uiso 1 1 calc R U . . .
H16C H 0.7248 0.3380 0.4504 0.046 Uiso 1 1 calc R U . . .
C17 C 0.9471(2) 0.3747(2) 0.38050(16) 0.0286(5) Uani 1 1 d . . . . .
H17A H 0.9994 0.3826 0.4345 0.043 Uiso 1 1 calc R U . . .
H17B H 0.9043 0.4438 0.3912 0.043 Uiso 1 1 calc R U . . .
H17C H 1.0015 0.3727 0.3297 0.043 Uiso 1 1 calc R U . . .
C18 C 0.89522(19) 0.1656(2) 0.12241(14) 0.0183(4) Uani 1 1 d . . . . .
C19 C 0.9105(2) 0.0356(2) 0.11230(16) 0.0268(5) Uani 1 1 d . . . . .
H19A H 0.9851 0.0189 0.0781 0.040 Uiso 1 1 calc R U . . .
H19B H 0.8344 -0.0208 0.0803 0.040 Uiso 1 1 calc R U . . .
H19C H 0.9217 0.0255 0.1720 0.040 Uiso 1 1 calc R U . . .
C20 C 1.0196(2) 0.2528(2) 0.16285(16) 0.0262(5) Uani 1 1 d . . . . .
H20A H 1.0862 0.2390 0.1201 0.039 Uiso 1 1 calc R U . . .
H20B H 1.0451 0.2391 0.2190 0.039 Uiso 1 1 calc R U . . .
H20C H 1.0071 0.3362 0.1753 0.039 Uiso 1 1 calc R U . . .
C21 C 0.8748(2) 0.1774(2) 0.02773(15) 0.0232(5) Uani 1 1 d . . . . .
H21A H 0.9524 0.1688 -0.0047 0.035 Uiso 1 1 calc R U . . .
H21B H 0.8548 0.2568 0.0327 0.035 Uiso 1 1 calc R U . . .
H21C H 0.8042 0.1141 -0.0051 0.035 Uiso 1 1 calc R U . . .
C22 C 0.91725(19) 0.76200(19) 0.29726(14) 0.0172(4) Uani 1 1 d . . . . .
C23 C 0.85438(19) 0.72649(19) 0.36871(14) 0.0176(4) Uani 1 1 d . . . . .
H23 H 0.8955 0.7051 0.4142 0.021 Uiso 1 1 calc R U . . .
C24 C 0.72159(19) 0.72736(19) 0.36283(14) 0.0174(4) Uani 1 1 d . . . . .
C25 C 0.69836(19) 0.76877(19) 0.28503(14) 0.0178(4) Uani 1 1 d . . . . .
C26 C 0.81952(18) 0.78843(19) 0.24695(14) 0.0169(4) Uani 1 1 d . . . . .
H26 H 0.8332 0.8154 0.1952 0.020 Uiso 1 1 calc R U . . .
C27 C 1.06085(19) 0.7866(2) 0.29049(16) 0.0221(5) Uani 1 1 d . . . . .
C28 C 1.1164(2) 0.9009(2) 0.36607(19) 0.0354(6) Uani 1 1 d . . . . .
H28A H 1.2088 0.9200 0.3625 0.053 Uiso 1 1 calc R U . . .
H28B H 1.0968 0.8879 0.4244 0.053 Uiso 1 1 calc R U . . .
H28C H 1.0791 0.9683 0.3598 0.053 Uiso 1 1 calc R U . . .
C29 C 1.0963(2) 0.8056(3) 0.20000(17) 0.0309(6) Uani 1 1 d . . . . .
H29A H 1.1891 0.8252 0.1988 0.046 Uiso 1 1 calc R U . . .
H29B H 1.0596 0.8721 0.1916 0.046 Uiso 1 1 calc R U . . .
H29C H 1.0630 0.7315 0.1515 0.046 Uiso 1 1 calc R U . . .
C30 C 1.1177(2) 0.6809(2) 0.30152(17) 0.0263(5) Uani 1 1 d . . . . .
H30A H 1.2107 0.7028 0.3051 0.040 Uiso 1 1 calc R U . . .
H30B H 1.0894 0.6095 0.2497 0.040 Uiso 1 1 calc R U . . .
H30C H 1.0893 0.6628 0.3568 0.040 Uiso 1 1 calc R U . . .
C31 C 0.6390(2) 0.7002(2) 0.43781(14) 0.0216(5) Uani 1 1 d . . . . .
C32 C 0.6454(2) 0.8201(2) 0.51326(16) 0.0321(6) Uani 1 1 d . . . . .
H32A H 0.5952 0.8051 0.5628 0.048 Uiso 1 1 calc R U . . .
H32B H 0.6111 0.8773 0.4895 0.048 Uiso 1 1 calc R U . . .
H32C H 0.7341 0.8541 0.5354 0.048 Uiso 1 1 calc R U . . .
C33 C 0.6941(2) 0.6140(2) 0.47863(17) 0.0309(6) Uani 1 1 d . . . . .
H33A H 0.6386 0.5942 0.5243 0.046 Uiso 1 1 calc R U . . .
H33B H 0.7792 0.6533 0.5065 0.046 Uiso 1 1 calc R U . . .
H33C H 0.6996 0.5398 0.4310 0.046 Uiso 1 1 calc R U . . .
C34 C 0.4999(2) 0.6397(2) 0.40877(16) 0.0278(5) Uani 1 1 d . . . . .
H34A H 0.4577 0.6186 0.4594 0.042 Uiso 1 1 calc R U . . .
H34B H 0.4968 0.5662 0.3584 0.042 Uiso 1 1 calc R U . . .
H34C H 0.4564 0.6955 0.3900 0.042 Uiso 1 1 calc R U . . .
C35 C 0.5800(2) 0.8028(2) 0.24956(16) 0.0219(5) Uani 1 1 d . . . . .
C36 C 0.5262(2) 0.8937(2) 0.32585(17) 0.0315(6) Uani 1 1 d . . . . .
H36A H 0.5944 0.9621 0.3551 0.047 Uiso 1 1 calc R U . . .
H36B H 0.4913 0.8539 0.3702 0.047 Uiso 1 1 calc R U . . .
H36C H 0.4588 0.9229 0.3007 0.047 Uiso 1 1 calc R U . . .
C37 C 0.4767(2) 0.6927(2) 0.20495(16) 0.0271(5) Uani 1 1 d . . . . .
H37A H 0.4015 0.7195 0.1879 0.041 Uiso 1 1 calc R U . . .
H37B H 0.4537 0.6460 0.2473 0.041 Uiso 1 1 calc R U . . .
H37C H 0.5086 0.6421 0.1511 0.041 Uiso 1 1 calc R U . . .
C38 C 0.6166(2) 0.8688(2) 0.17874(17) 0.0282(5) Uani 1 1 d . . . . .
H38A H 0.6788 0.9431 0.2061 0.042 Uiso 1 1 calc R U . . .
H38B H 0.5406 0.8889 0.1563 0.042 Uiso 1 1 calc R U . . .
H38C H 0.6538 0.8163 0.1287 0.042 Uiso 1 1 calc R U . . .
H1 H 0.928(2) 0.505(2) 0.1185(14) 0.011(5) Uiso 1 1 d . . . . .
H2A H 0.889(2) 0.545(2) -0.0184(18) 0.033(7) Uiso 1 1 d . . . . .
H2B H 0.879(2) 0.676(3) 0.0513(18) 0.039(8) Uiso 1 1 d . . . . .
H3A H 0.682(2) 0.555(3) -0.051(2) 0.040(8) Uiso 1 1 d . . . . .
H3B H 0.666(2) 0.632(2) 0.0435(17) 0.028(7) Uiso 1 1 d . . . . .
H4A H 0.650(2) 0.380(2) -0.0086(17) 0.028(7) Uiso 1 1 d . . . . .
H4B H 0.562(2) 0.449(2) 0.0617(17) 0.034(7) Uiso 1 1 d . . . . .
H101 H 0.847(2) 0.485(2) 0.2517(16) 0.025(6) Uiso 1 1 d . . . . .
H102 H 0.677(2) 0.490(3) 0.2705(18) 0.039(8) Uiso 1 1 d . . . . .

loop_
_atom_site_aniso_label
_atom_site_aniso_U_11
_atom_site_aniso_U_22
_atom_site_aniso_U_33
_atom_site_aniso_U_23
_atom_site_aniso_U_13
_atom_site_aniso_U_12
Ru1 0.01170(8) 0.01130(9) 0.01266(9) 0.00265(7) -0.00003(6) 0.00143(6)
Ru2 0.01334(9) 0.01132(9) 0.01374(9) 0.00312(7) 0.00033(6) 0.00075(6)
N1 0.0167(8) 0.0140(9) 0.0136(9) 0.0013(7) 0.0004(6) 0.0027(7)
C1 0.0178(11) 0.0217(12) 0.0159(10) 0.0036(9) 0.0023(8) 0.0047(9)
C2 0.0275(12) 0.0238(13) 0.0215(12) 0.0100(10) 0.0054(9) 0.0025(10)
C3 0.0295(13) 0.0263(14) 0.0196(12) 0.0098(11) -0.0001(9) 0.0042(10)
C4 0.0239(12) 0.0203(13) 0.0187(11) 0.0055(10) -0.0068(9) 0.0009(9)
C5 0.0139(10) 0.0114(11) 0.0193(11) 0.0036(9) -0.0010(8) -0.0012(7)
C6 0.0160(10) 0.0137(11) 0.0171(10) 0.0051(9) 0.0022(8) 0.0026(8)
C7 0.0166(10) 0.0137(11) 0.0158(10) 0.0054(8) 0.0006(8) 0.0032(8)
C8 0.0178(10) 0.0092(10) 0.0169(10) 0.0039(8) 0.0026(8) 0.0024(8)
C9 0.0179(10) 0.0123(11) 0.0152(10) 0.0025(8) 0.0001(8) 0.0021(8)
C10 0.0142(10) 0.0202(12) 0.0243(12) 0.0068(10) -0.0014(8) 0.0005(8)
C11 0.0177(11) 0.0278(14) 0.0414(15) 0.0150(12) -0.0001(10) -0.0038(9)
C12 0.0195(11) 0.0335(15) 0.0293(13) 0.0112(11) -0.0065(9) 0.0001(10)
C13 0.0171(11) 0.0267(14) 0.0441(15) 0.0015(12) -0.0033(10) 0.0061(9)
C14 0.0216(11) 0.0241(13) 0.0149(10) 0.0029(9) -0.0036(8) 0.0074(9)
C15 0.0332(13) 0.0293(14) 0.0243(12) 0.0090(11) -0.0057(10) 0.0121(11)
C16 0.0392(14) 0.0428(17) 0.0145(11) 0.0099(11) -0.0012(10) 0.0157(12)
C17 0.0270(12) 0.0294(14) 0.0252(13) 0.0022(11) -0.0085(9) 0.0045(10)
C18 0.0186(10) 0.0167(11) 0.0193(11) 0.0033(9) 0.0038(8) 0.0056(8)
C19 0.0359(13) 0.0212(13) 0.0276(13) 0.0080(10) 0.0113(10) 0.0148(10)
C20 0.0154(11) 0.0327(14) 0.0291(13) 0.0067(11) 0.0038(9) 0.0050(9)
C21 0.0266(12) 0.0250(13) 0.0200(11) 0.0072(10) 0.0074(9) 0.0089(9)
C22 0.0180(10) 0.0111(11) 0.0187(11) 0.0018(9) -0.0014(8) -0.0022(8)
C23 0.0214(11) 0.0118(11) 0.0160(10) 0.0007(9) -0.0027(8) -0.0004(8)
C24 0.0220(11) 0.0092(10) 0.0169(10) -0.0012(8) 0.0005(8) 0.0009(8)
C25 0.0204(11) 0.0120(11) 0.0190(11) 0.0016(9) 0.0027(8) 0.0026(8)
C26 0.0181(10) 0.0115(11) 0.0202(11) 0.0051(9) 0.0011(8) 0.0003(8)
C27 0.0168(11) 0.0209(12) 0.0267(12) 0.0074(10) -0.0016(9) -0.0020(8)
C28 0.0220(12) 0.0264(15) 0.0469(16) -0.0002(13) -0.0054(11) -0.0048(10)
C29 0.0156(11) 0.0422(16) 0.0401(15) 0.0240(13) 0.0038(10) -0.0010(10)
C30 0.0183(11) 0.0307(14) 0.0304(13) 0.0103(11) -0.0013(9) 0.0037(9)
C31 0.0259(11) 0.0187(12) 0.0171(11) 0.0019(9) 0.0061(9) 0.0016(9)
C32 0.0423(15) 0.0254(14) 0.0223(13) -0.0013(11) 0.0085(10) 0.0040(11)
C33 0.0387(14) 0.0333(15) 0.0250(13) 0.0149(11) 0.0116(10) 0.0072(11)
C34 0.0292(13) 0.0239(13) 0.0276(13) 0.0054(11) 0.0130(10) 0.0021(10)
C35 0.0193(11) 0.0209(12) 0.0278(12) 0.0086(10) 0.0026(9) 0.0074(9)
C36 0.0314(13) 0.0287(15) 0.0374(15) 0.0084(12) 0.0092(11) 0.0156(11)
C37 0.0190(11) 0.0333(15) 0.0279(13) 0.0079(11) -0.0015(9) 0.0039(10)
C38 0.0264(12) 0.0287(14) 0.0360(14) 0.0161(12) 0.0026(10) 0.0111(10)

loop_
_atom_type_symbol
_atom_type_description
_atom_type_scat_dispersion_real
_atom_type_scat_dispersion_imag
_atom_type_scat_source
C C 0.0033 0.0016 'International Tables Vol C Tables 4.2.6.8 and 6.1.1.4'
H H 0.0000 0.0000 'International Tables Vol C Tables 4.2.6.8 and 6.1.1.4'
N N 0.0061 0.0033 'International Tables Vol C Tables 4.2.6.8 and 6.1.1.4'
Ru Ru -1.2594 0.8363 'International Tables Vol C Tables 4.2.6.8 and 6.1.1.4'

loop_
_geom_angle_atom_site_label_1
_geom_angle_atom_site_label_2
_geom_angle_atom_site_label_3
_geom_angle
_geom_angle_site_symmetry_1
_geom_angle_site_symmetry_3
_geom_angle_publ_flag
N1 Ru1 C8 119.63(7) . . ?
N1 Ru1 C9 107.47(7) . . ?
C8 Ru1 C9 39.39(7) . . ?
N1 Ru1 C6 160.98(7) . . ?
C8 Ru1 C6 65.45(7) . . ?
C9 Ru1 C6 63.76(8) . . ?
N1 Ru1 C5 123.92(7) . . ?
C8 Ru1 C5 66.44(7) . . ?
C9 Ru1 C5 38.46(7) . . ?
C6 Ru1 C5 38.65(8) . . ?
N1 Ru1 C7 156.26(7) . . ?
C8 Ru1 C7 40.24(7) . . ?
C9 Ru1 C7 65.45(8) . . ?
C6 Ru1 C7 38.30(7) . . ?
C5 Ru1 C7 65.77(8) . . ?
N1 Ru1 Ru2 52.48(5) . . ?
C8 Ru1 Ru2 147.24(5) . . ?
C9 Ru1 Ru2 159.82(6) . . ?
C6 Ru1 Ru2 134.17(5) . . ?
C5 Ru1 Ru2 146.27(5) . . ?
C7 Ru1 Ru2 133.48(6) . . ?
N1 Ru1 H101 74.3(7) . . ?
C8 Ru1 H101 110.2(7) . . ?
C9 Ru1 H101 147.1(7) . . ?
C6 Ru1 H101 122.7(7) . . ?
C5 Ru1 H101 161.3(7) . . ?
C7 Ru1 H101 99.3(7) . . ?
Ru2 Ru1 H101 39.2(7) . . ?
N1 Ru1 H102 81.6(9) . . ?
C8 Ru1 H102 156.7(9) . . ?
C9 Ru1 H102 148.7(9) . . ?
C6 Ru1 H102 97.9(9) . . ?
C5 Ru1 H102 111.4(9) . . ?
C7 Ru1 H102 116.7(9) . . ?
Ru2 Ru1 H102 38.6(9) . . ?
H101 Ru1 H102 63.9(12) . . ?
N1 Ru2 C1 37.84(7) . . ?
N1 Ru2 C22 137.38(7) . . ?
C1 Ru2 C22 99.71(8) . . ?
N1 Ru2 C23 168.34(7) . . ?
C1 Ru2 C23 134.55(8) . . ?
C22 Ru2 C23 38.14(8) . . ?
N1 Ru2 C26 121.67(7) . . ?
C1 Ru2 C26 95.82(8) . . ?
C22 Ru2 C26 38.38(8) . . ?
C23 Ru2 C26 62.48(8) . . ?
N1 Ru2 C24 153.60(7) . . ?
C1 Ru2 C24 158.69(8) . . ?
C22 Ru2 C24 64.31(8) . . ?
C23 Ru2 C24 37.57(7) . . ?
C26 Ru2 C24 62.87(8) . . ?
N1 Ru2 C25 127.65(7) . . ?
C1 Ru2 C25 123.72(8) . . ?
C22 Ru2 C25 64.40(8) . . ?
C23 Ru2 C25 62.90(8) . . ?
C26 Ru2 C25 37.52(7) . . ?
C24 Ru2 C25 37.94(8) . . ?
N1 Ru2 Ru1 49.81(5) . . ?
C1 Ru2 Ru1 77.79(6) . . ?
C22 Ru2 Ru1 148.07(6) . . ?
C23 Ru2 Ru1 126.30(6) . . ?
C26 Ru2 Ru1 171.22(6) . . ?
C24 Ru2 Ru1 123.33(5) . . ?
C25 Ru2 Ru1 142.92(5) . . ?
N1 Ru2 H101 74.6(8) . . ?
C1 Ru2 H101 77.5(8) . . ?
C22 Ru2 H101 105.3(8) . . ?
C23 Ru2 H101 95.7(8) . . ?
C26 Ru2 H101 142.1(8) . . ?
C24 Ru2 H101 119.1(8) . . ?
C25 Ru2 H101 156.6(8) . . ?
Ru1 Ru2 H101 42.8(8) . . ?
N1 Ru2 H102 79.4(9) . . ?
C1 Ru2 H102 114.4(9) . . ?
C22 Ru2 H102 141.1(9) . . ?
C23 Ru2 H102 103.1(9) . . ?
C26 Ru2 H102 144.4(9) . . ?
C24 Ru2 H102 85.7(9) . . ?
C25 Ru2 H102 107.0(9) . . ?
Ru1 Ru2 H102 38.8(9) . . ?
H101 Ru2 H102 66.9(12) . . ?
C1 N1 C4 109.52(17) . . ?
C1 N1 Ru1 121.47(14) . . ?
C4 N1 Ru1 128.82(14) . . ?
C1 N1 Ru2 71.49(11) . . ?
C4 N1 Ru2 125.92(14) . . ?
Ru1 N1 Ru2 77.71(6) . . ?
N1 C1 C2 109.92(18) . . ?
N1 C1 Ru2 70.67(11) . . ?
C2 C1 Ru2 123.61(15) . . ?
N1 C1 H1 116.8(14) . . ?
C2 C1 H1 118.3(13) . . ?
Ru2 C1 H1 108.8(13) . . ?
C1 C2 C3 103.68(18) . . ?
C1 C2 H2A 108.7(14) . . ?
C3 C2 H2A 109.6(14) . . ?
C1 C2 H2B 114.5(16) . . ?
C3 C2 H2B 110.8(15) . . ?
H2A C2 H2B 109(2) . . ?
C4 C3 C2 103.53(19) . . ?
C4 C3 H3A 113.8(18) . . ?
C2 C3 H3A 112.3(16) . . ?
C4 C3 H3B 111.3(16) . . ?
C2 C3 H3B 109.6(16) . . ?
H3A C3 H3B 106(2) . . ?
N1 C4 C3 105.63(18) . . ?
N1 C4 H4A 108.5(14) . . ?
C3 C4 H4A 111.1(15) . . ?
N1 C4 H4B 109.2(15) . . ?
C3 C4 H4B 115.3(15) . . ?
H4A C4 H4B 107(2) . . ?
C9 C5 C6 105.82(17) . . ?
C9 C5 C10 127.78(19) . . ?
C6 C5 C10 126.24(18) . . ?
C9 C5 Ru1 69.92(11) . . ?
C6 C5 Ru1 70.64(11) . . ?
C10 C5 Ru1 127.52(14) . . ?
C7 C6 C5 111.24(17) . . ?
C7 C6 Ru1 71.38(11) . . ?
C5 C6 Ru1 70.71(11) . . ?
C7 C6 H6 124.4 . . ?
C5 C6 H6 124.4 . . ?
Ru1 C6 H6 125.1 . . ?
C6 C7 C8 105.96(17) . . ?
C6 C7 C14 121.25(18) . . ?
C8 C7 C14 132.58(17) . . ?
C6 C7 Ru1 70.32(11) . . ?
C8 C7 Ru1 68.13(11) . . ?
C14 C7 Ru1 130.02(15) . . ?
C9 C8 C7 106.12(16) . . ?
C9 C8 C18 120.22(18) . . ?
C7 C8 C18 133.59(18) . . ?
C9 C8 Ru1 70.78(11) . . ?
C7 C8 Ru1 71.63(11) . . ?
C18 C8 Ru1 124.32(14) . . ?
C5 C9 C8 110.77(18) . . ?
C5 C9 Ru1 71.61(12) . . ?
C8 C9 Ru1 69.83(11) . . ?
C5 C9 H9 124.6 . . ?
C8 C9 H9 124.6 . . ?
Ru1 C9 H9 125.5 . . ?
C5 C10 C12 110.65(17) . . ?
C5 C10 C13 110.24(18) . . ?
C12 C10 C13 109.02(19) . . ?
C5 C10 C11 108.78(18) . . ?
C12 C10 C11 108.6(2) . . ?
C13 C10 C11 109.50(19) . . ?
C10 C11 H11A 109.5 . . ?
C10 C11 H11B 109.5 . . ?
H11A C11 H11B 109.5 . . ?
C10 C11 H11C 109.5 . . ?
H11A C11 H11C 109.5 . . ?
H11B C11 H11C 109.5 . . ?
C10 C12 H12A 109.5 . . ?
C10 C12 H12B 109.5 . . ?
H12A C12 H12B 109.5 . . ?
C10 C12 H12C 109.5 . . ?
H12A C12 H12C 109.5 . . ?
H12B C12 H12C 109.5 . . ?
C10 C13 H13A 109.5 . . ?
C10 C13 H13B 109.5 . . ?
H13A C13 H13B 109.5 . . ?
C10 C13 H13C 109.5 . . ?
H13A C13 H13C 109.5 . . ?
H13B C13 H13C 109.5 . . ?
C17 C14 C15 110.14(18) . . ?
C17 C14 C16 106.14(19) . . ?
C15 C14 C16 105.87(19) . . ?
C17 C14 C7 114.17(18) . . ?
C15 C14 C7 110.98(18) . . ?
C16 C14 C7 109.10(17) . . ?
C14 C15 H15A 109.5 . . ?
C14 C15 H15B 109.5 . . ?
H15A C15 H15B 109.5 . . ?
C14 C15 H15C 109.5 . . ?
H15A C15 H15C 109.5 . . ?
H15B C15 H15C 109.5 . . ?
C14 C16 H16A 109.5 . . ?
C14 C16 H16B 109.5 . . ?
H16A C16 H16B 109.5 . . ?
C14 C16 H16C 109.5 . . ?
H16A C16 H16C 109.5 . . ?
H16B C16 H16C 109.5 . . ?
C14 C17 H17A 109.5 . . ?
C14 C17 H17B 109.5 . . ?
H17A C17 H17B 109.5 . . ?
C14 C17 H17C 109.5 . . ?
H17A C17 H17C 109.5 . . ?
H17B C17 H17C 109.5 . . ?
C8 C18 C20 113.72(18) . . ?
C8 C18 C19 110.11(17) . . ?
C20 C18 C19 109.53(18) . . ?
C8 C18 C21 109.21(16) . . ?
C20 C18 C21 105.97(18) . . ?
C19 C18 C21 108.08(18) . . ?
C18 C19 H19A 109.5 . . ?
C18 C19 H19B 109.5 . . ?
H19A C19 H19B 109.5 . . ?
C18 C19 H19C 109.5 . . ?
H19A C19 H19C 109.5 . . ?
H19B C19 H19C 109.5 . . ?
C18 C20 H20A 109.5 . . ?
C18 C20 H20B 109.5 . . ?
H20A C20 H20B 109.5 . . ?
C18 C20 H20C 109.5 . . ?
H20A C20 H20C 109.5 . . ?
H20B C20 H20C 109.5 . . ?
C18 C21 H21A 109.5 . . ?
C18 C21 H21B 109.5 . . ?
H21A C21 H21B 109.5 . . ?
C18 C21 H21C 109.5 . . ?
H21A C21 H21C 109.5 . . ?
H21B C21 H21C 109.5 . . ?
C23 C22 C26 105.01(17) . . ?
C23 C22 C27 124.56(19) . . ?
C26 C22 C27 129.55(19) . . ?
C23 C22 Ru2 71.28(12) . . ?
C26 C22 Ru2 71.35(12) . . ?
C27 C22 Ru2 129.79(15) . . ?
C22 C23 C24 111.13(19) . . ?
C22 C23 Ru2 70.58(12) . . ?
C24 C23 Ru2 73.34(12) . . ?
C22 C23 H23 124.4 . . ?
C24 C23 H23 124.4 . . ?
Ru2 C23 H23 123.2 . . ?
C23 C24 C25 106.94(18) . . ?
C23 C24 C31 118.87(19) . . ?
C25 C24 C31 133.85(18) . . ?
C23 C24 Ru2 69.09(11) . . ?
C25 C24 Ru2 71.95(11) . . ?
C31 C24 Ru2 128.51(15) . . ?
C26 C25 C24 105.70(18) . . ?
C26 C25 C35 121.59(18) . . ?
C24 C25 C35 132.36(18) . . ?
C26 C25 Ru2 68.38(11) . . ?
C24 C25 Ru2 70.11(11) . . ?
C35 C25 Ru2 130.71(15) . . ?
C25 C26 C22 111.20(18) . . ?
C25 C26 Ru2 74.10(12) . . ?
C22 C26 Ru2 70.27(12) . . ?
C25 C26 H26 124.4 . . ?
C22 C26 H26 124.4 . . ?
Ru2 C26 H26 122.8 . . ?
C22 C27 C29 111.33(18) . . ?
C22 C27 C28 107.72(18) . . ?
C29 C27 C28 109.3(2) . . ?
C22 C27 C30 110.65(18) . . ?
C29 C27 C30 108.56(19) . . ?
C28 C27 C30 109.3(2) . . ?
C27 C28 H28A 109.5 . . ?
C27 C28 H28B 109.5 . . ?
H28A C28 H28B 109.5 . . ?
C27 C28 H28C 109.5 . . ?
H28A C28 H28C 109.5 . . ?
H28B C28 H28C 109.5 . . ?
C27 C29 H29A 109.5 . . ?
C27 C29 H29B 109.5 . . ?
H29A C29 H29B 109.5 . . ?
C27 C29 H29C 109.5 . . ?
H29A C29 H29C 109.5 . . ?
H29B C29 H29C 109.5 . . ?
C27 C30 H30A 109.5 . . ?
C27 C30 H30B 109.5 . . ?
H30A C30 H30B 109.5 . . ?
C27 C30 H30C 109.5 . . ?
H30A C30 H30C 109.5 . . ?
H30B C30 H30C 109.5 . . ?
C34 C31 C24 115.64(19) . . ?
C34 C31 C33 105.74(19) . . ?
C24 C31 C33 110.11(17) . . ?
C34 C31 C32 110.09(18) . . ?
C24 C31 C32 107.69(19) . . ?
C33 C31 C32 107.3(2) . . ?
C31 C32 H32A 109.5 . . ?
C31 C32 H32B 109.5 . . ?
H32A C32 H32B 109.5 . . ?
C31 C32 H32C 109.5 . . ?
H32A C32 H32C 109.5 . . ?
H32B C32 H32C 109.5 . . ?
C31 C33 H33A 109.5 . . ?
C31 C33 H33B 109.5 . . ?
H33A C33 H33B 109.5 . . ?
C31 C33 H33C 109.5 . . ?
H33A C33 H33C 109.5 . . ?
H33B C33 H33C 109.5 . . ?
C31 C34 H34A 109.5 . . ?
C31 C34 H34B 109.5 . . ?
H34A C34 H34B 109.5 . . ?
C31 C34 H34C 109.5 . . ?
H34A C34 H34C 109.5 . . ?
H34B C34 H34C 109.5 . . ?
C37 C35 C38 107.0(2) . . ?
C37 C35 C25 112.76(19) . . ?
C38 C35 C25 110.33(17) . . ?
C37 C35 C36 110.61(19) . . ?
C38 C35 C36 105.25(19) . . ?
C25 C35 C36 110.51(19) . . ?
C35 C36 H36A 109.5 . . ?
C35 C36 H36B 109.5 . . ?
H36A C36 H36B 109.5 . . ?
C35 C36 H36C 109.5 . . ?
H36A C36 H36C 109.5 . . ?
H36B C36 H36C 109.5 . . ?
C35 C37 H37A 109.5 . . ?
C35 C37 H37B 109.5 . . ?
H37A C37 H37B 109.5 . . ?
C35 C37 H37C 109.5 . . ?
H37A C37 H37C 109.5 . . ?
H37B C37 H37C 109.5 . . ?
C35 C38 H38A 109.5 . . ?
C35 C38 H38B 109.5 . . ?
H38A C38 H38B 109.5 . . ?
C35 C38 H38C 109.5 . . ?
H38A C38 H38C 109.5 . . ?
H38B C38 H38C 109.5 . . ?

loop_
_geom_bond_atom_site_label_1
_geom_bond_atom_site_label_2
_geom_bond_distance
_geom_bond_site_symmetry_2
_geom_bond_publ_flag
Ru1 N1 2.0554(17) . ?
Ru1 C8 2.1322(19) . ?
Ru1 C9 2.145(2) . ?
Ru1 C6 2.166(2) . ?
Ru1 C5 2.167(2) . ?
Ru1 C7 2.180(2) . ?
Ru1 Ru2 2.6290(3) . ?
Ru1 H101 1.81(2) . ?
Ru1 H102 1.69(3) . ?
Ru2 N1 2.1342(17) . ?
Ru2 C1 2.145(2) . ?
Ru2 C22 2.179(2) . ?
Ru2 C23 2.188(2) . ?
Ru2 C26 2.193(2) . ?
Ru2 C24 2.244(2) . ?
Ru2 C25 2.269(2) . ?
Ru2 H101 1.68(2) . ?
Ru2 H102 1.68(3) . ?
N1 C1 1.387(3) . ?
N1 C4 1.477(3) . ?
C1 C2 1.520(3) . ?
C1 H1 0.94(2) . ?
C2 C3 1.534(3) . ?
C2 H2A 1.02(3) . ?
C2 H2B 0.97(3) . ?
C3 C4 1.522(3) . ?
C3 H3A 0.95(3) . ?
C3 H3B 0.94(3) . ?
C4 H4A 0.98(3) . ?
C4 H4B 0.99(3) . ?
C5 C9 1.421(3) . ?
C5 C6 1.434(3) . ?
C5 C10 1.523(3) . ?
C6 C7 1.426(3) . ?
C6 H6 0.9500 . ?
C7 C8 1.484(3) . ?
C7 C14 1.544(3) . ?
C8 C9 1.442(3) . ?
C8 C18 1.531(3) . ?
C9 H9 0.9500 . ?
C10 C12 1.528(3) . ?
C10 C13 1.530(3) . ?
C10 C11 1.532(3) . ?
C11 H11A 0.9800 . ?
C11 H11B 0.9800 . ?
C11 H11C 0.9800 . ?
C12 H12A 0.9800 . ?
C12 H12B 0.9800 . ?
C12 H12C 0.9800 . ?
C13 H13A 0.9800 . ?
C13 H13B 0.9800 . ?
C13 H13C 0.9800 . ?
C14 C17 1.533(3) . ?
C14 C15 1.541(3) . ?
C14 C16 1.541(3) . ?
C15 H15A 0.9800 . ?
C15 H15B 0.9800 . ?
C15 H15C 0.9800 . ?
C16 H16A 0.9800 . ?
C16 H16B 0.9800 . ?
C16 H16C 0.9800 . ?
C17 H17A 0.9800 . ?
C17 H17B 0.9800 . ?
C17 H17C 0.9800 . ?
C18 C20 1.532(3) . ?
C18 C19 1.535(3) . ?
C18 C21 1.538(3) . ?
C19 H19A 0.9800 . ?
C19 H19B 0.9800 . ?
C19 H19C 0.9800 . ?
C20 H20A 0.9800 . ?
C20 H20B 0.9800 . ?
C20 H20C 0.9800 . ?
C21 H21A 0.9800 . ?
C21 H21B 0.9800 . ?
C21 H21C 0.9800 . ?
C22 C23 1.427(3) . ?
C22 C26 1.437(3) . ?
C22 C27 1.523(3) . ?
C23 C24 1.428(3) . ?
C23 H23 0.9500 . ?
C24 C25 1.467(3) . ?
C24 C31 1.538(3) . ?
C25 C26 1.437(3) . ?
C25 C35 1.545(3) . ?
C26 H26 0.9500 . ?
C27 C29 1.527(3) . ?
C27 C28 1.528(3) . ?
C27 C30 1.535(3) . ?
C28 H28A 0.9800 . ?
C28 H28B 0.9800 . ?
C28 H28C 0.9800 . ?
C29 H29A 0.9800 . ?
C29 H29B 0.9800 . ?
C29 H29C 0.9800 . ?
C30 H30A 0.9800 . ?
C30 H30B 0.9800 . ?
C30 H30C 0.9800 . ?
C31 C34 1.534(3) . ?
C31 C33 1.542(3) . ?
C31 C32 1.543(3) . ?
C32 H32A 0.9800 . ?
C32 H32B 0.9800 . ?
C32 H32C 0.9800 . ?
C33 H33A 0.9800 . ?
C33 H33B 0.9800 . ?
C33 H33C 0.9800 . ?
C34 H34A 0.9800 . ?
C34 H34B 0.9800 . ?
C34 H34C 0.9800 . ?
C35 C37 1.529(3) . ?
C35 C38 1.536(3) . ?
C35 C36 1.543(3) . ?
C36 H36A 0.9800 . ?
C36 H36B 0.9800 . ?
C36 H36C 0.9800 . ?
C37 H37A 0.9800 . ?
C37 H37B 0.9800 . ?
C37 H37C 0.9800 . ?
C38 H38A 0.9800 . ?
C38 H38B 0.9800 . ?
C38 H38C 0.9800 . ?

loop_
_geom_torsion_atom_site_label_1
_geom_torsion_atom_site_label_2
_geom_torsion_atom_site_label_3
_geom_torsion_atom_site_label_4
_geom_torsion
_geom_torsion_site_symmetry_1
_geom_torsion_site_symmetry_2
_geom_torsion_site_symmetry_3
_geom_torsion_site_symmetry_4
_geom_torsion_publ_flag
C4 N1 C1 C2 2.7(2) . . . . ?
Ru1 N1 C1 C2 178.12(14) . . . . ?
Ru2 N1 C1 C2 -119.79(17) . . . . ?
C4 N1 C1 Ru2 122.53(15) . . . . ?
Ru1 N1 C1 Ru2 -62.09(11) . . . . ?
N1 C1 C2 C3 14.6(2) . . . . ?
Ru2 C1 C2 C3 -64.9(2) . . . . ?
C1 C2 C3 C4 -25.2(2) . . . . ?
C1 N1 C4 C3 -19.3(2) . . . . ?
Ru1 N1 C4 C3 165.76(14) . . . . ?
Ru2 N1 C4 C3 61.6(2) . . . . ?
C2 C3 C4 N1 27.4(2) . . . . ?
C9 C5 C6 C7 1.4(2) . . . . ?
C10 C5 C6 C7 177.06(19) . . . . ?
Ru1 C5 C6 C7 -60.07(15) . . . . ?
C9 C5 C6 Ru1 61.46(14) . . . . ?
C10 C5 C6 Ru1 -122.9(2) . . . . ?
C5 C6 C7 C8 0.6(2) . . . . ?
Ru1 C6 C7 C8 -59.09(13) . . . . ?
C5 C6 C7 C14 -174.75(19) . . . . ?
Ru1 C6 C7 C14 125.58(19) . . . . ?
C5 C6 C7 Ru1 59.67(15) . . . . ?
C6 C7 C8 C9 -2.3(2) . . . . ?
C14 C7 C8 C9 172.3(2) . . . . ?
Ru1 C7 C8 C9 -62.81(13) . . . . ?
C6 C7 C8 C18 -179.2(2) . . . . ?
C14 C7 C8 C18 -4.6(4) . . . . ?
Ru1 C7 C8 C18 120.3(2) . . . . ?
C6 C7 C8 Ru1 60.51(14) . . . . ?
C14 C7 C8 Ru1 -124.9(2) . . . . ?
C6 C5 C9 C8 -2.9(2) . . . . ?
C10 C5 C9 C8 -178.5(2) . . . . ?
Ru1 C5 C9 C8 59.02(15) . . . . ?
C6 C5 C9 Ru1 -61.94(14) . . . . ?
C10 C5 C9 Ru1 122.5(2) . . . . ?
C7 C8 C9 C5 3.3(2) . . . . ?
C18 C8 C9 C5 -179.30(18) . . . . ?
Ru1 C8 C9 C5 -60.08(15) . . . . ?
C7 C8 C9 Ru1 63.37(13) . . . . ?
C18 C8 C9 Ru1 -119.21(18) . . . . ?
C9 C5 C10 C12 -15.8(3) . . . . ?
C6 C5 C10 C12 169.5(2) . . . . ?
Ru1 C5 C10 C12 76.9(2) . . . . ?
C9 C5 C10 C13 -136.5(2) . . . . ?
C6 C5 C10 C13 48.8(3) . . . . ?
Ru1 C5 C10 C13 -43.7(3) . . . . ?
C9 C5 C10 C11 103.5(3) . . . . ?
C6 C5 C10 C11 -71.2(3) . . . . ?
Ru1 C5 C10 C11 -163.80(16) . . . . ?
C6 C7 C14 C17 -110.3(2) . . . . ?
C8 C7 C14 C17 75.8(3) . . . . ?
Ru1 C7 C14 C17 -20.6(3) . . . . ?
C6 C7 C14 C15 124.5(2) . . . . ?
C8 C7 C14 C15 -49.4(3) . . . . ?
Ru1 C7 C14 C15 -145.76(16) . . . . ?
C6 C7 C14 C16 8.2(3) . . . . ?
C8 C7 C14 C16 -165.7(2) . . . . ?
Ru1 C7 C14 C16 98.0(2) . . . . ?
C9 C8 C18 C20 144.8(2) . . . . ?
C7 C8 C18 C20 -38.7(3) . . . . ?
Ru1 C8 C18 C20 58.4(2) . . . . ?
C9 C8 C18 C19 -91.9(2) . . . . ?
C7 C8 C18 C19 84.7(3) . . . . ?
Ru1 C8 C18 C19 -178.25(15) . . . . ?
C9 C8 C18 C21 26.6(3) . . . . ?
C7 C8 C18 C21 -156.8(2) . . . . ?
Ru1 C8 C18 C21 -59.7(2) . . . . ?
C26 C22 C23 C24 1.4(2) . . . . ?
C27 C22 C23 C24 171.6(2) . . . . ?
Ru2 C22 C23 C24 -62.47(15) . . . . ?
C26 C22 C23 Ru2 63.87(14) . . . . ?
C27 C22 C23 Ru2 -126.0(2) . . . . ?
C22 C23 C24 C25 -1.6(2) . . . . ?
Ru2 C23 C24 C25 -62.41(14) . . . . ?
C22 C23 C24 C31 -175.79(18) . . . . ?
Ru2 C23 C24 C31 123.40(18) . . . . ?
C22 C23 C24 Ru2 60.81(15) . . . . ?
C23 C24 C25 C26 1.1(2) . . . . ?
C31 C24 C25 C26 174.1(2) . . . . ?
Ru2 C24 C25 C26 -59.43(14) . . . . ?
C23 C24 C25 C35 -171.9(2) . . . . ?
C31 C24 C25 C35 1.0(4) . . . . ?
Ru2 C24 C25 C35 127.5(2) . . . . ?
C23 C24 C25 Ru2 60.55(14) . . . . ?
C31 C24 C25 Ru2 -126.5(2) . . . . ?
C24 C25 C26 C22 -0.3(2) . . . . ?
C35 C25 C26 C22 173.69(19) . . . . ?
Ru2 C25 C26 C22 -60.86(15) . . . . ?
C24 C25 C26 Ru2 60.56(14) . . . . ?
C35 C25 C26 Ru2 -125.45(19) . . . . ?
C23 C22 C26 C25 -0.7(2) . . . . ?
C27 C22 C26 C25 -170.1(2) . . . . ?
Ru2 C22 C26 C25 63.17(15) . . . . ?
C23 C22 C26 Ru2 -63.82(14) . . . . ?
C27 C22 C26 Ru2 126.7(2) . . . . ?
C23 C22 C27 C29 172.1(2) . . . . ?
C26 C22 C27 C29 -20.2(3) . . . . ?
Ru2 C22 C27 C29 78.3(2) . . . . ?
C23 C22 C27 C28 -68.1(3) . . . . ?
C26 C22 C27 C28 99.6(3) . . . . ?
Ru2 C22 C27 C28 -161.90(18) . . . . ?
C23 C22 C27 C30 51.3(3) . . . . ?
C26 C22 C27 C30 -141.0(2) . . . . ?
Ru2 C22 C27 C30 -42.5(3) . . . . ?
C23 C24 C31 C34 -149.8(2) . . . . ?
C25 C24 C31 C34 38.0(3) . . . . ?
Ru2 C24 C31 C34 -64.5(3) . . . . ?
C23 C24 C31 C33 -30.0(3) . . . . ?
C25 C24 C31 C33 157.7(2) . . . . ?
Ru2 C24 C31 C33 55.3(3) . . . . ?
C23 C24 C31 C32 86.7(2) . . . . ?
C25 C24 C31 C32 -85.6(3) . . . . ?
Ru2 C24 C31 C32 171.96(16) . . . . ?
C26 C25 C35 C37 114.0(2) . . . . ?
C24 C25 C35 C37 -73.8(3) . . . . ?
Ru2 C25 C35 C37 26.4(3) . . . . ?
C26 C25 C35 C38 -5.6(3) . . . . ?
C24 C25 C35 C38 166.5(2) . . . . ?
Ru2 C25 C35 C38 -93.3(2) . . . . ?
C26 C25 C35 C36 -121.6(2) . . . . ?
C24 C25 C35 C36 50.5(3) . . . . ?
Ru2 C25 C35 C36 150.74(17) . . . . ?
